data_7020473
loop_
_publ_author_name
'Ruiz, Jos\'e'
'Mota, Antonio J.'
'Rodr\'iguez-Di\'eguez, Antonio'
'Oyarzabal, Itziar'
'Seco, Jos\'e M'
'Colacio, Enrique'

_publ_section_title
;
 Rational design of ferromagnetic coupled diphenoxocarboxylate triply
 bridged dinuclear nickel(ii) complexes: orbital countercomplementarity of
 the bridging ligands.
;
_journal_issue 47
_journal_name_full 'Dalton transactions (Cambridge, England : 2003)'
_journal_page_first 14265
_journal_page_last 14273
_journal_paper_doi 10.1039/c2dt31643a
_journal_volume 41
_journal_year 2012
_chemical_formula_sum 'C28 H46 N6 Ni2 O8'
_chemical_formula_weight 712.13
_chemical_name_systematic
;
?
;
_space_group_IT_number 2
_symmetry_cell_setting triclinic
_symmetry_space_group_name_Hall '-P 1'
_symmetry_space_group_name_H-M 'P -1'
_atom_sites_solution_hydrogens geom
_atom_sites_solution_primary direct
_atom_sites_solution_secondary difmap
_audit_creation_method SHELXL-97
_cell_angle_alpha 80.7740(10)
_cell_angle_beta 88.7840(10)
_cell_angle_gamma 76.4930(10)
_cell_formula_units_Z 2
_cell_length_a 8.2625(6)
_cell_length_b 9.9065(8)
_cell_length_c 20.2078(16)
_cell_measurement_reflns_used 6105
_cell_measurement_temperature 100(2)
_cell_measurement_theta_max 27.58
_cell_measurement_theta_min 2.22
_cell_volume 1587.3(2)
_computing_cell_refinement 'Bruker smart'
_computing_data_collection 'Bruker smart'
_computing_data_reduction 'Bruker smart'
_computing_molecular_graphics 'Bruker SHELXTL'
_computing_publication_material 'SHELXL-97 (Sheldrick, 1997)'
_computing_structure_refinement 'SHELXL-97 (Sheldrick, 1997)'
_computing_structure_solution 'SHELXL-97 (Sheldrick, 1990)'
_diffrn_ambient_temperature 100(2)
_diffrn_measured_fraction_theta_full 0.996
_diffrn_measured_fraction_theta_max 0.996
_diffrn_measurement_device_type 'Bruker Axs APEX automatic diffractometer'
_diffrn_measurement_method 'phi and omega scans'
_diffrn_radiation_monochromator graphite
_diffrn_radiation_source 'fine-focus sealed tube'
_diffrn_radiation_type MoK\a
_diffrn_radiation_wavelength 0.71073
_diffrn_reflns_av_R_equivalents 0.0289
_diffrn_reflns_av_sigmaI/netI 0.0339
_diffrn_reflns_limit_h_max 9
_diffrn_reflns_limit_h_min -9
_diffrn_reflns_limit_k_max 11
_diffrn_reflns_limit_k_min -11
_diffrn_reflns_limit_l_max 23
_diffrn_reflns_limit_l_min -24
_diffrn_reflns_number 15715
_diffrn_reflns_theta_full 25.00
_diffrn_reflns_theta_max 25.00
_diffrn_reflns_theta_min 2.22
_exptl_absorpt_coefficient_mu 1.243
_exptl_absorpt_correction_T_max 0.767
_exptl_absorpt_correction_T_min 0.639
_exptl_absorpt_correction_type empirical
_exptl_absorpt_process_details 'Bruker SADABS (Bruker, 1999)'
_exptl_crystal_colour Green
_exptl_crystal_density_diffrn 1.490
_exptl_crystal_density_method 'not measured'
_exptl_crystal_description Prismatic
_exptl_crystal_F_000 752
_exptl_crystal_size_max 0.36
_exptl_crystal_size_mid 0.26
_exptl_crystal_size_min 0.13
_refine_diff_density_max 0.602
_refine_diff_density_min -0.313
_refine_diff_density_rms 0.068
_refine_ls_extinction_method none
_refine_ls_goodness_of_fit_ref 1.052
_refine_ls_hydrogen_treatment mixed
_refine_ls_matrix_type full
_refine_ls_number_parameters 415
_refine_ls_number_reflns 5576
_refine_ls_number_restraints 3
_refine_ls_restrained_S_all 1.052
_refine_ls_R_factor_all 0.0391
_refine_ls_R_factor_gt 0.0335
_refine_ls_shift/su_max 0.003
_refine_ls_shift/su_mean 0.000
_refine_ls_structure_factor_coef Fsqd
_refine_ls_weighting_details 'calc w=1/[\s^2^(Fo^2^)+(0.0412P)^2^+1.0401P] where P=(Fo^2^+2Fc^2^)/3'
_refine_ls_weighting_scheme calc
_refine_ls_wR_factor_gt 0.0806
_refine_ls_wR_factor_ref 0.0844
_reflns_number_gt 4888
_reflns_number_total 5576
_reflns_threshold_expression >2sigma(I)
_cod_data_source_file c2dt31643a.txt
_cod_data_source_block Compound4
_cod_depositor_comments
;
The following automatic conversions were performed:

'_symmetry_cell_setting' value 'Triclinic' changed to 'triclinic'
according to /home/saulius/struct/CIF-dictionaries/cif_core.dic
dictionary named 'cif_core.dic' version 2.4.2 from
2011-04-26.

'_exptl_absorpt_correction_type' value 'Empirical'
changed to 'empirical' according to
/home/saulius/struct/CIF-dictionaries/cif_core.dic dictionary named
'cif_core.dic' version 2.4.2 from 2011-04-26.

Automatic conversion script
Id: cif_fix_values 1891 2012-01-12 08:04:46Z andrius 
;
_cod_original_sg_symbol_H-M P-1
_cod_database_code 7020473

loop_
_symmetry_equiv_pos_as_xyz
'x, y, z'
'-x, -y, -z'

loop_
_atom_site_label
_atom_site_type_symbol
_atom_site_fract_x
_atom_site_fract_y
_atom_site_fract_z
_atom_site_U_iso_or_equiv
_atom_site_adp_type
_atom_site_occupancy
_atom_site_symmetry_multiplicity
_atom_site_calc_flag
_atom_site_refinement_flags
Ni1 Ni 1.15189(4) 1.05577(3) 0.760074(15) 0.01507(9) Uani 1 1 d .
Ni2 Ni 0.98425(4) 0.81202(3) 0.761561(15) 0.01599(10) Uani 1 1 d .
C21A C 0.9293(3) 0.5880(3) 0.88598(13) 0.0248(6) Uani 1 1 d .
H21A H 0.9767 0.4946 0.9086 0.037 Uiso 1 1 d R
H21B H 0.8433 0.5852 0.8554 0.037 Uiso 1 1 d R
H21C H 0.8828 0.6469 0.9183 0.037 Uiso 1 1 d R
C2A C 1.1711(3) 0.6834(2) 0.88770(12) 0.0179(5) Uani 1 1 d .
C1A C 1.2487(3) 0.7848(2) 0.85220(12) 0.0166(5) Uani 1 1 d .
C6A C 1.3736(3) 0.8233(2) 0.88501(12) 0.0181(5) Uani 1 1 d .
C5A C 1.4124(3) 0.7673(3) 0.95204(12) 0.0206(5) Uani 1 1 d .
H5A H 1.4948 0.7950 0.9735 0.025 Uiso 1 1 calc R
C4A C 1.3316(3) 0.6713(3) 0.98784(12) 0.0212(5) Uani 1 1 d .
C19A C 1.3711(3) 0.6140(3) 1.06102(13) 0.0268(6) Uani 1 1 d .
H19A H 1.4695 0.6397 1.0740 0.040 Uiso 1 1 d R
H19B H 1.3895 0.5134 1.0680 0.040 Uiso 1 1 d R
H19C H 1.2795 0.6525 1.0876 0.040 Uiso 1 1 d R
C3A C 1.2109(3) 0.6288(3) 0.95434(12) 0.0207(5) Uani 1 1 d .
H3A H 1.1566 0.5632 0.9770 0.025 Uiso 1 1 calc R
C7A C 1.4641(3) 0.9225(2) 0.84434(12) 0.0187(5) Uani 1 1 d .
H7A1 H 1.5579 0.9295 0.8705 0.022 Uiso 1 1 calc R
H7A2 H 1.5076 0.8838 0.8046 0.022 Uiso 1 1 calc R
C31A C 1.3142(3) 1.1314(3) 0.88436(12) 0.0227(6) Uani 1 1 d .
H31A H 1.4146 1.1352 0.9063 0.034 Uiso 1 1 d R
H31B H 1.2537 1.0763 0.9142 0.034 Uiso 1 1 d R
H31C H 1.2467 1.2250 0.8722 0.034 Uiso 1 1 d R
C8A C 1.4518(3) 1.1516(3) 0.77786(13) 0.0214(5) Uani 1 1 d .
H8A1 H 1.5583 1.1460 0.7988 0.026 Uiso 1 1 calc R
H8A2 H 1.3912 1.2493 0.7708 0.026 Uiso 1 1 calc R
C9A C 1.4807(3) 1.1009(3) 0.71075(12) 0.0208(5) Uani 1 1 d .
H9A1 H 1.5192 1.1709 0.6792 0.025 Uiso 1 1 calc R
H9A2 H 1.5676 1.0149 0.7160 0.025 Uiso 1 1 calc R
C32A C 1.3735(3) 0.9464(3) 0.65026(13) 0.0234(6) Uani 1 1 d .
H32A H 1.2756 0.9299 0.6313 0.035 Uiso 1 1 d R
H32B H 1.4234 0.8666 0.6829 0.035 Uiso 1 1 d R
H32C H 1.4514 0.9603 0.6154 0.035 Uiso 1 1 d R
C10A C 1.2405(3) 1.1934(3) 0.63231(12) 0.0210(5) Uani 1 1 d .
H10A H 1.1620 1.1622 0.6068 0.025 Uiso 1 1 calc R
H10B H 1.3215 1.2231 0.6014 0.025 Uiso 1 1 calc R
C11A C 1.1483(3) 1.3176(3) 0.66394(13) 0.0210(5) Uani 1 1 d .
H11A H 1.2280 1.3633 0.6802 0.025 Uiso 1 1 calc R
H11B H 1.0773 1.3853 0.6304 0.025 Uiso 1 1 calc R
C33A C 1.0285(3) 1.3712(3) 0.76956(13) 0.0227(6) Uani 1 1 d .
H33A H 1.1372 1.3769 0.7830 0.034 Uiso 1 1 d R
H33B H 0.9705 1.3382 0.8082 0.034 Uiso 1 1 d R
H33C H 0.9672 1.4626 0.7492 0.034 Uiso 1 1 d R
C12A C 0.8700(3) 1.2810(3) 0.69956(12) 0.0198(5) Uani 1 1 d .
H12A H 0.8144 1.3798 0.6889 0.024 Uiso 1 1 calc R
H12B H 0.8142 1.2407 0.7378 0.024 Uiso 1 1 calc R
C13A C 0.8440(3) 1.2110(3) 0.64071(12) 0.0175(5) Uani 1 1 d .
C18A C 0.9026(3) 1.0644(2) 0.64518(12) 0.0172(5) Uani 1 1 d .
C17A C 0.8660(3) 1.0036(3) 0.59057(12) 0.0192(5) Uani 1 1 d .
C41A C 0.8941(3) 0.7929(3) 0.54191(13) 0.0258(6) Uani 1 1 d .
H41A H 0.7755 0.8068 0.5383 0.039 Uiso 1 1 d R
H41B H 0.9443 0.6941 0.5517 0.039 Uiso 1 1 d R
H41C H 0.9359 0.8323 0.5004 0.039 Uiso 1 1 d R
C16A C 0.7692(3) 1.0833(3) 0.53677(13) 0.0233(6) Uani 1 1 d .
H16A H 0.7425 1.0393 0.5025 0.028 Uiso 1 1 calc R
C15A C 0.7107(3) 1.2288(3) 0.53287(13) 0.0252(6) Uani 1 1 d .
C20A C 0.6105(4) 1.3142(3) 0.47232(14) 0.0363(7) Uani 1 1 d .
H20A H 0.5316 1.2652 0.4595 0.054 Uiso 1 1 d R
H20B H 0.6843 1.3282 0.4358 0.054 Uiso 1 1 d R
H20C H 0.5522 1.4038 0.4829 0.054 Uiso 1 1 d R
C14A C 0.7507(3) 1.2902(3) 0.58538(13) 0.0221(6) Uani 1 1 d .
H14A H 0.7141 1.3869 0.5836 0.027 Uiso 1 1 calc R
N1A N 1.3566(2) 1.0668(2) 0.82325(10) 0.0180(4) Uani 1 1 d .
N2A N 1.3270(2) 1.0739(2) 0.68267(10) 0.0186(4) Uani 1 1 d .
N3A N 1.0451(2) 1.2719(2) 0.72069(10) 0.0183(4) Uani 1 1 d .
O2A O 1.0569(2) 0.64343(17) 0.84969(8) 0.0192(4) Uani 1 1 d .
O1A O 1.20593(19) 0.83902(16) 0.78851(8) 0.0164(4) Uani 1 1 d .
O3A O 0.9957(2) 0.98955(17) 0.69773(8) 0.0181(4) Uani 1 1 d .
O4A O 0.9336(2) 0.86065(17) 0.59474(8) 0.0224(4) Uani 1 1 d .
C4B C 0.8387(3) 1.0150(3) 0.93302(13) 0.0296(6) Uani 1 1 d .
H4B1 H 0.7193 1.0372 0.9316 0.044 Uiso 1 1 d R
H4B2 H 0.8764 1.0890 0.9488 0.044 Uiso 1 1 d R
H4B3 H 0.8791 0.9282 0.9628 0.044 Uiso 1 1 d R
C3B C 0.9035(3) 1.0005(2) 0.86418(12) 0.0181(5) Uani 1 1 d .
O2B O 0.8616(2) 0.90995(18) 0.83573(8) 0.0208(4) Uani 1 1 d .
O1B O 0.9976(2) 1.07940(17) 0.83981(8) 0.0204(4) Uani 1 1 d .
N1C N 0.7658(2) 0.7688(2) 0.73800(11) 0.0209(5) Uani 1 1 d .
N2C N 0.7338(2) 0.7062(2) 0.69640(11) 0.0216(5) Uani 1 1 d .
N3C N 0.6948(3) 0.6455(2) 0.65631(11) 0.0265(5) Uani 1 1 d .
C1M C 0.4835(4) 0.5180(3) 0.77766(13) 0.0292(6) Uani 1 1 d .
H1M1 H 0.5089 0.6040 0.7853 0.044 Uiso 1 1 d R
H1M2 H 0.5812 0.4427 0.7861 0.044 Uiso 1 1 d R
H1M3 H 0.3968 0.4975 0.8073 0.044 Uiso 1 1 d R
O1M O 0.4285(2) 0.5319(2) 0.71040(10) 0.0280(4) Uani 1 1 d .
H1M H 0.512(4) 0.575(3) 0.6903(15) 0.034 Uiso 1 1 d .
O1W O 1.1021(2) 0.67728(18) 0.69703(9) 0.0192(4) Uani 1 1 d D
H11W H 1.080(3) 0.730(2) 0.6609(10) 0.023 Uiso 1 1 d D
H12W H 1.207(2) 0.650(3) 0.7000(12) 0.023 Uiso 1 1 d D

loop_
_atom_site_aniso_label
_atom_site_aniso_U_11
_atom_site_aniso_U_22
_atom_site_aniso_U_33
_atom_site_aniso_U_23
_atom_site_aniso_U_13
_atom_site_aniso_U_12
Ni1 0.01453(17) 0.01532(17) 0.01599(17) -0.00276(12) 0.00025(12) -0.00454(12)
Ni2 0.01607(17) 0.01605(17) 0.01666(18) -0.00318(13) -0.00017(12) -0.00491(13)
C21A 0.0269(14) 0.0291(15) 0.0226(14) -0.0025(11) 0.0016(11) -0.0162(12)
C2A 0.0185(12) 0.0167(12) 0.0193(13) -0.0062(10) 0.0004(10) -0.0033(10)
C1A 0.0177(12) 0.0145(12) 0.0157(12) -0.0025(10) 0.0008(10) 0.0001(10)
C6A 0.0161(12) 0.0164(12) 0.0207(13) -0.0048(10) -0.0002(10) -0.0006(10)
C5A 0.0193(13) 0.0205(13) 0.0215(13) -0.0048(10) -0.0037(10) -0.0021(10)
C4A 0.0249(13) 0.0192(13) 0.0186(13) -0.0026(10) -0.0005(10) -0.0036(10)
C19A 0.0309(15) 0.0298(15) 0.0195(14) 0.0012(11) -0.0037(11) -0.0103(12)
C3A 0.0246(13) 0.0176(13) 0.0198(13) -0.0020(10) 0.0034(10) -0.0057(11)
C7A 0.0168(12) 0.0205(13) 0.0200(13) -0.0047(10) -0.0009(10) -0.0056(10)
C31A 0.0230(13) 0.0248(14) 0.0220(14) -0.0066(11) -0.0031(11) -0.0068(11)
C8A 0.0176(13) 0.0235(14) 0.0247(14) 0.0004(11) -0.0030(10) -0.0108(11)
C9A 0.0147(12) 0.0224(13) 0.0244(14) 0.0013(11) 0.0011(10) -0.0059(10)
C32A 0.0214(13) 0.0243(14) 0.0255(14) -0.0093(11) 0.0045(11) -0.0041(11)
C10A 0.0191(13) 0.0261(14) 0.0179(13) 0.0006(11) -0.0005(10) -0.0082(11)
C11A 0.0211(13) 0.0188(13) 0.0221(14) 0.0024(10) -0.0018(10) -0.0059(10)
C33A 0.0259(14) 0.0170(13) 0.0251(14) -0.0048(11) -0.0031(11) -0.0034(11)
C12A 0.0158(12) 0.0184(13) 0.0226(13) -0.0007(10) -0.0007(10) -0.0007(10)
C13A 0.0137(12) 0.0207(13) 0.0191(13) -0.0034(10) 0.0006(10) -0.0054(10)
C18A 0.0122(12) 0.0186(13) 0.0203(13) 0.0000(10) 0.0014(10) -0.0050(10)
C17A 0.0177(12) 0.0193(13) 0.0208(13) -0.0010(10) 0.0010(10) -0.0061(10)
C41A 0.0354(15) 0.0243(14) 0.0205(14) -0.0073(11) -0.0035(11) -0.0099(12)
C16A 0.0236(14) 0.0276(15) 0.0197(13) -0.0054(11) -0.0031(11) -0.0068(11)
C15A 0.0226(14) 0.0286(15) 0.0217(14) -0.0023(11) -0.0029(11) -0.0017(11)
C20A 0.0432(18) 0.0304(16) 0.0292(16) -0.0062(13) -0.0140(14) 0.0057(13)
C14A 0.0185(13) 0.0205(13) 0.0245(14) 0.0000(11) 0.0007(11) -0.0012(10)
N1A 0.0199(11) 0.0169(11) 0.0187(11) -0.0041(8) -0.0004(9) -0.0069(9)
N2A 0.0171(10) 0.0190(11) 0.0206(11) -0.0044(9) 0.0006(8) -0.0054(8)
N3A 0.0195(11) 0.0169(11) 0.0190(11) -0.0038(8) -0.0004(8) -0.0046(8)
O2A 0.0217(9) 0.0216(9) 0.0172(9) -0.0015(7) 0.0004(7) -0.0117(7)
O1A 0.0178(8) 0.0158(8) 0.0160(9) -0.0021(7) -0.0006(7) -0.0047(7)
O3A 0.0198(9) 0.0164(9) 0.0174(9) 0.0014(7) -0.0039(7) -0.0056(7)
O4A 0.0298(10) 0.0184(9) 0.0201(9) -0.0042(7) -0.0058(8) -0.0063(8)
C4B 0.0293(15) 0.0401(17) 0.0248(15) -0.0114(13) 0.0049(12) -0.0148(13)
C3B 0.0155(12) 0.0176(13) 0.0205(13) -0.0026(10) -0.0032(10) -0.0024(10)
O2B 0.0188(9) 0.0244(10) 0.0219(9) -0.0077(8) 0.0036(7) -0.0077(7)
O1B 0.0205(9) 0.0192(9) 0.0220(9) -0.0048(7) 0.0030(7) -0.0047(7)
N1C 0.0179(11) 0.0238(12) 0.0234(12) -0.0093(10) 0.0001(9) -0.0058(9)
N2C 0.0162(11) 0.0206(11) 0.0248(12) 0.0019(10) 0.0000(9) -0.0017(9)
N3C 0.0274(12) 0.0268(12) 0.0269(13) -0.0077(10) -0.0028(10) -0.0071(10)
C1M 0.0327(15) 0.0285(15) 0.0262(15) -0.0051(12) 0.0037(12) -0.0065(12)
O1M 0.0222(10) 0.0316(11) 0.0312(11) -0.0059(9) -0.0024(8) -0.0076(8)
O1W 0.0185(9) 0.0197(9) 0.0184(9) -0.0033(7) -0.0016(7) -0.0018(7)

loop_
_atom_type_symbol
_atom_type_description
_atom_type_scat_dispersion_real
_atom_type_scat_dispersion_imag
_atom_type_scat_source
C C 0.0033 0.0016 'International Tables Vol C Tables 4.2.6.8 and 6.1.1.4'
H H 0.0000 0.0000 'International Tables Vol C Tables 4.2.6.8 and 6.1.1.4'
N N 0.0061 0.0033 'International Tables Vol C Tables 4.2.6.8 and 6.1.1.4'
O O 0.0106 0.0060 'International Tables Vol C Tables 4.2.6.8 and 6.1.1.4'
Ni Ni 0.3393 1.1124 'International Tables Vol C Tables 4.2.6.8 and 6.1.1.4'

loop_
_geom_angle_atom_site_label_1
_geom_angle_atom_site_label_2
_geom_angle_atom_site_label_3
_geom_angle
O1B Ni1 O1A 90.21(6)
O1B Ni1 O3A 98.59(7)
O1A Ni1 O3A 76.29(6)
O1B Ni1 N2A 166.59(7)
O1A Ni1 N2A 100.30(7)
O3A Ni1 N2A 92.03(7)
O1B Ni1 N3A 87.73(7)
O1A Ni1 N3A 166.66(7)
O3A Ni1 N3A 90.98(7)
N2A Ni1 N3A 83.89(8)
O1B Ni1 N1A 88.89(7)
O1A Ni1 N1A 89.73(7)
O3A Ni1 N1A 164.09(7)
N2A Ni1 N1A 82.91(8)
N3A Ni1 N1A 103.40(7)
O1A Ni2 O3A 79.41(6)
O1A Ni2 N1C 175.49(8)
O3A Ni2 N1C 104.88(8)
O1A Ni2 O2B 93.26(7)
O3A Ni2 O2B 96.46(7)
N1C Ni2 O2B 87.68(8)
O1A Ni2 O1W 90.07(7)
O3A Ni2 O1W 94.40(7)
N1C Ni2 O1W 88.22(8)
O2B Ni2 O1W 169.05(7)
O1A Ni2 O2A 77.71(6)
O3A Ni2 O2A 156.46(6)
N1C Ni2 O2A 98.15(7)
O2B Ni2 O2A 79.47(7)
O1W Ni2 O2A 91.08(7)
C3A C2A O2A 124.5(2)
C3A C2A C1A 121.2(2)
O2A C2A C1A 114.3(2)
O1A C1A C6A 121.4(2)
O1A C1A C2A 120.5(2)
C6A C1A C2A 118.1(2)
C5A C6A C1A 120.0(2)
C5A C6A C7A 123.0(2)
C1A C6A C7A 117.0(2)
C4A C5A C6A 121.9(2)
C5A C4A C3A 118.1(2)
C5A C4A C19A 121.6(2)
C3A C4A C19A 120.3(2)
C2A C3A C4A 120.6(2)
N1A C7A C6A 113.29(19)
N1A C8A C9A 111.61(19)
N2A C9A C8A 112.57(19)
N2A C10A C11A 112.5(2)
N3A C11A C10A 111.0(2)
N3A C12A C13A 117.8(2)
C14A C13A C18A 120.9(2)
C14A C13A C12A 119.5(2)
C18A C13A C12A 119.4(2)
O3A C18A C17A 122.5(2)
O3A C18A C13A 120.5(2)
C17A C18A C13A 116.9(2)
C16A C17A O4A 123.1(2)
C16A C17A C18A 121.4(2)
O4A C17A C18A 115.5(2)
C17A C16A C15A 121.2(2)
C14A C15A C16A 117.7(2)
C14A C15A C20A 122.1(2)
C16A C15A C20A 120.2(2)
C15A C14A C13A 121.7(2)
C31A N1A C8A 109.19(19)
C31A N1A C7A 107.61(19)
C8A N1A C7A 109.04(19)
C31A N1A Ni1 117.52(15)
C8A N1A Ni1 103.42(14)
C7A N1A Ni1 109.81(14)
C10A N2A C32A 108.63(19)
C10A N2A C9A 112.10(18)
C32A N2A C9A 109.11(19)
C10A N2A Ni1 104.86(14)
C32A N2A Ni1 112.53(15)
C9A N2A Ni1 109.59(14)
C33A N3A C11A 108.74(19)
C33A N3A C12A 104.41(18)
C11A N3A C12A 112.67(19)
C33A N3A Ni1 115.42(15)
C11A N3A Ni1 108.57(14)
C12A N3A Ni1 107.09(14)
C2A O2A C21A 116.48(18)
C2A O2A Ni2 107.14(13)
C21A O2A Ni2 118.88(14)
C1A O1A Ni2 113.27(14)
C1A O1A Ni1 118.99(14)
Ni2 O1A Ni1 96.46(7)
C18A O3A Ni2 133.56(14)
C18A O3A Ni1 128.60(14)
Ni2 O3A Ni1 95.15(7)
C17A O4A C41A 117.65(19)
O2B C3B O1B 125.4(2)
O2B C3B C4B 117.3(2)
O1B C3B C4B 117.3(2)
C3B O2B Ni2 127.32(15)
C3B O1B Ni1 127.35(16)
N2C N1C Ni2 130.55(18)
N3C N2C N1C 176.9(3)

loop_
_geom_bond_atom_site_label_1
_geom_bond_atom_site_label_2
_geom_bond_distance
Ni1 O1B 2.0422(17)
Ni1 O1A 2.0755(16)
Ni1 O3A 2.1005(16)
Ni1 N2A 2.123(2)
Ni1 N3A 2.144(2)
Ni1 N1A 2.173(2)
Ni2 O1A 2.0102(16)
Ni2 O3A 2.0276(16)
Ni2 N1C 2.032(2)
Ni2 O2B 2.0389(17)
Ni2 O1W 2.0803(17)
Ni2 O2A 2.2236(16)
C21A O2A 1.435(3)
C2A C3A 1.384(3)
C2A O2A 1.393(3)
C2A C1A 1.409(3)
C1A O1A 1.334(3)
C1A C6A 1.394(3)
C6A C5A 1.393(3)
C6A C7A 1.503(3)
C5A C4A 1.389(4)
C4A C3A 1.395(4)
C4A C19A 1.510(3)
C7A N1A 1.497(3)
C31A N1A 1.479(3)
C8A N1A 1.483(3)
C8A C9A 1.516(4)
C9A N2A 1.498(3)
C32A N2A 1.484(3)
C10A N2A 1.482(3)
C10A C11A 1.516(3)
C11A N3A 1.490(3)
C33A N3A 1.484(3)
C12A N3A 1.495(3)
C12A C13A 1.512(3)
C13A C14A 1.390(3)
C13A C18A 1.408(3)
C18A O3A 1.336(3)
C18A C17A 1.408(3)
C17A C16A 1.382(3)
C17A O4A 1.386(3)
C41A O4A 1.429(3)
C16A C15A 1.399(4)
C15A C14A 1.386(4)
C15A C20A 1.511(4)
C4B C3B 1.496(4)
C3B O2B 1.254(3)
C3B O1B 1.266(3)
N1C N2C 1.190(3)
N2C N3C 1.174(3)
C1M O1M 1.418(3)
